data_7214155
loop_
_publ_author_name
'Huang, Chao'
'Ji, Feixiang'
'Liu, Lu'
'Li, Na'
'Li, Haofei'
'Wu, Jie'
'Hou, Hongwei'
'Fan, Yaoting'

_publ_section_title
;
 Seven dicarboxylate-based coordination polymers with structural varieties
 and different solvent resistance properties derived from the introduction
 of small organic linkers
;
_journal_issue 13
_journal_name_full CrystEngComm
_journal_page_first 2615
_journal_paper_doi 10.1039/c3ce42366b
_journal_volume 16
_journal_year 2014
_chemical_formula_moiety 'C51 H49 Co3 N3 O23 S3'
_chemical_formula_sum 'C51 H49 Co3 N3 O23 S3'
_chemical_formula_weight 1344.93
_chemical_name_systematic
; 
 ? 
;
_space_group_IT_number 14
_symmetry_cell_setting monoclinic
_symmetry_space_group_name_Hall '-P 2ybc'
_symmetry_space_group_name_H-M 'P 1 21/c 1'
_atom_sites_solution_hydrogens geom
_atom_sites_solution_primary direct
_atom_sites_solution_secondary difmap
_audit_creation_method SHELXL-97
_cell_angle_alpha 90.00
_cell_angle_beta 128.991(18)
_cell_angle_gamma 90.00
_cell_formula_units_Z 4
_cell_length_a 16.654(3)
_cell_length_b 20.426(4)
_cell_length_c 21.802(7)
_cell_measurement_reflns_used 11761
_cell_measurement_temperature 293(2)
_cell_measurement_theta_max 27.8764
_cell_measurement_theta_min 1.5641
_cell_volume 5764(3)
_computing_cell_refinement 'Bruker XSCANS'
_computing_data_collection 'Bruker XSCANS'
_computing_data_reduction 'Bruker SHELXTL'
_computing_molecular_graphics 'Bruker SHELXTL'
_computing_publication_material 'Bruker SHELXTL'
_computing_structure_refinement 'SHELXL-97 (Sheldrick, 1997)'
_computing_structure_solution 'SHELXS-97 (Sheldrick, 1990)'
_diffrn_ambient_temperature 293(2)
_diffrn_measured_fraction_theta_full 0.999
_diffrn_measured_fraction_theta_max 0.999
_diffrn_measurement_device_type 'Bruker P4'
_diffrn_measurement_method '\w scans'
_diffrn_radiation_monochromator graphite
_diffrn_radiation_source 'fine-focus sealed tube'
_diffrn_radiation_type MoK\a
_diffrn_radiation_wavelength 0.71073
_diffrn_reflns_av_R_equivalents 0.0000
_diffrn_reflns_av_sigmaI/netI 0.0628
_diffrn_reflns_limit_h_max 20
_diffrn_reflns_limit_h_min -19
_diffrn_reflns_limit_k_max 0
_diffrn_reflns_limit_k_min -24
_diffrn_reflns_limit_l_max 26
_diffrn_reflns_limit_l_min -19
_diffrn_reflns_number 10730
_diffrn_reflns_theta_full 25.50
_diffrn_reflns_theta_max 25.50
_diffrn_reflns_theta_min 1.56
_exptl_absorpt_coefficient_mu 1.038
_exptl_absorpt_correction_T_max 0.8599
_exptl_absorpt_correction_T_min 0.8038
_exptl_absorpt_correction_type multi-scan
_exptl_absorpt_process_details multi-scan
_exptl_crystal_colour Blue
_exptl_crystal_density_diffrn 1.550
_exptl_crystal_density_method 'not measured'
_exptl_crystal_description Prism
_exptl_crystal_F_000 2596
_exptl_crystal_size_max 0.22
_exptl_crystal_size_mid 0.17
_exptl_crystal_size_min 0.15
_platon_squeeze_details
;
The unit cell includes a large region of disordered solvent DMF molecules,
which could not be modeled as discrete atomic sites. We employed PLATON/SQUEEZE 
to calculate the diffraction contribution of the solvent DMF molecules and, 
thereby, to produce a set of solvent-free diffraction intensities.Combing  
single-crystal structures, elemental microanalyses, TGA and the electron count 
of the SQUEEZE results, about 2 DMF molecules per asymmetric unit
;
_refine_diff_density_max 1.822
_refine_diff_density_min -0.738
_refine_diff_density_rms 0.104
_refine_ls_extinction_method none
_refine_ls_goodness_of_fit_ref 1.118
_refine_ls_hydrogen_treatment mixed
_refine_ls_matrix_type full
_refine_ls_number_parameters 707
_refine_ls_number_reflns 10730
_refine_ls_number_restraints 7
_refine_ls_restrained_S_all 1.133
_refine_ls_R_factor_all 0.1238
_refine_ls_R_factor_gt 0.0939
_refine_ls_shift/su_max 0.001
_refine_ls_shift/su_mean 0.000
_refine_ls_structure_factor_coef Fsqd
_refine_ls_weighting_details 'calc w=1/[\s^2^(Fo^2^)+(0.1167P)^2^+11.3464P] where P=(Fo^2^+2Fc^2^)/3'
_refine_ls_weighting_scheme calc
_refine_ls_wR_factor_gt 0.2407
_refine_ls_wR_factor_ref 0.2602
_reflns_number_gt 7869
_reflns_number_total 10730
_reflns_threshold_expression >2sigma(I)
_cod_data_source_file c3ce42366b.txt
_cod_data_source_block a
_cod_depositor_comments
;
The following automatic conversions were performed:

'_symmetry_cell_setting' value 'Monoclinic' changed to 'monoclinic'
according to
/usr/data/users/saulius/crontab/automatic-downloads/current/RSC/lib/dictionaries/cif_core.dic
dictionary named 'cif_core.dic' version 2.4.2 from 2011-04-26.

Automatic conversion script
Id: cif_fix_values 2281 2013-09-26 08:29:07Z andrius 
;
_cod_original_cell_volume 5764(2)
_cod_original_sg_symbol_H-M 'P2(1)/c  '
_cod_database_code 7214155

loop_
_symmetry_equiv_pos_as_xyz
'x, y, z'
'-x, y+1/2, -z+1/2'
'-x, -y, -z'
'x, -y-1/2, z-1/2'

loop_
_atom_site_label
_atom_site_type_symbol
_atom_site_fract_x
_atom_site_fract_y
_atom_site_fract_z
_atom_site_U_iso_or_equiv
_atom_site_adp_type
_atom_site_occupancy
_atom_site_symmetry_multiplicity
_atom_site_calc_flag
_atom_site_refinement_flags
Co1 Co 0.72097(8) 0.66415(5) 0.25883(5) 0.0468(3) Uani 1 1 d .
Co2 Co 0.80623(9) 0.62366(5) 0.44693(6) 0.0547(3) Uani 1 1 d D
Co3 Co 0.65431(8) 0.64265(5) 0.06501(5) 0.0473(3) Uani 1 1 d .
S1 S 0.78063(14) 0.27742(9) 0.22914(11) 0.0481(4) Uani 1 1 d .
S2 S 0.69970(18) 1.06254(10) 0.14609(17) 0.0741(7) Uani 1 1 d .
S3 S 1.14553(15) 0.98300(9) 0.54079(11) 0.0509(5) Uani 1 1 d .
O1 O 0.8820(5) 0.5442(3) 0.4447(4) 0.085(2) Uani 1 1 d .
O2 O 0.7589(5) 0.5844(3) 0.3304(3) 0.0638(15) Uani 1 1 d .
O3 O 0.8638(4) 0.2357(2) 0.2884(3) 0.0579(13) Uani 1 1 d .
O4 O 0.7570(4) 0.2838(3) 0.1537(3) 0.0645(15) Uani 1 1 d .
O5 O 0.3919(4) 0.1888(2) 0.2308(3) 0.0524(12) Uani 1 1 d .
O6 O 0.3135(4) 0.1845(3) 0.1014(3) 0.0703(16) Uani 1 1 d .
O7 O 0.6735(5) 0.7411(3) 0.1823(3) 0.0668(16) Uani 1 1 d .
O8 O 0.6560(5) 0.7388(2) 0.0730(3) 0.0677(16) Uani 1 1 d .
O9 O 0.6366(8) 0.6310(4) -0.0409(6) 0.137(3) Uani 1 1 d U
O10 O 0.6878(5) 1.0838(3) 0.2038(5) 0.097(2) Uani 1 1 d .
O11 O 0.6358(5) 1.0875(3) 0.0673(5) 0.105(3) Uani 1 1 d .
O12 O 1.2101(4) 1.1034(3) 0.3617(3) 0.0630(15) Uani 1 1 d .
O13 O 1.1611(4) 1.1329(3) 0.2444(3) 0.0626(15) Uani 1 1 d .
O14 O 0.8289(4) 0.7285(3) 0.3455(3) 0.0589(14) Uani 1 1 d .
O15 O 0.9077(4) 0.6940(3) 0.4688(3) 0.0615(14) Uani 1 1 d .
O16 O 0.6886(10) 0.5480(5) 0.4247(6) 0.173(5) Uani 1 1 d D
O17 O 0.8666(5) 0.6247(3) 0.5632(3) 0.0710(16) Uani 1 1 d .
O18 O 1.0916(4) 1.0308(3) 0.4791(3) 0.0638(14) Uani 1 1 d .
O19 O 1.1729(5) 0.9975(3) 0.6165(3) 0.0645(15) Uani 1 1 d .
O20 O 1.5252(5) 0.8986(3) 0.5291(4) 0.0780(18) Uani 1 1 d .
O21 O 1.6106(5) 0.8933(3) 0.6576(4) 0.0757(17) Uani 1 1 d .
O22 O 0.331(3) 0.6196(11) 0.6015(17) 0.334(16) Uani 1 1 d .
N1 N 0.9324(6) 0.6692(4) 0.6806(4) 0.071(2) Uani 1 1 d .
N2 N 0.2972(14) 0.7130(10) 0.5348(8) 0.150(5) Uani 1 1 d .
C1 C 0.8234(7) 0.5388(4) 0.3720(6) 0.060(2) Uani 1 1 d .
C2 C 0.8208(6) 0.4778(3) 0.3345(4) 0.0504(18) Uani 1 1 d .
C3 C 0.7505(7) 0.4688(4) 0.2538(5) 0.065(2) Uani 1 1 d .
H3 H 0.7092 0.5037 0.2216 0.078 Uiso 1 1 calc R
C4 C 0.7404(7) 0.4084(4) 0.2200(5) 0.060(2) Uani 1 1 d .
H4 H 0.6940 0.4031 0.1656 0.072 Uiso 1 1 calc R
C5 C 0.8002(6) 0.3565(3) 0.2685(4) 0.0475(17) Uani 1 1 d .
C6 C 0.8745(6) 0.3651(4) 0.3494(5) 0.060(2) Uani 1 1 d .
H6 H 0.9168 0.3304 0.3814 0.072 Uiso 1 1 calc R
C7 C 0.8848(6) 0.4260(4) 0.3822(5) 0.068(2) Uani 1 1 d .
H7 H 0.9347 0.4322 0.4363 0.081 Uiso 1 1 calc R
C8 C 0.6669(6) 0.2508(3) 0.2119(4) 0.0455(16) Uani 1 1 d .
C9 C 0.6712(6) 0.2385(4) 0.2764(4) 0.0551(19) Uani 1 1 d .
H9A H 0.7331 0.2423 0.3275 0.066 Uiso 1 1 calc R
C10 C 0.5811(6) 0.2202(4) 0.2628(4) 0.0524(18) Uani 1 1 d .
H10 H 0.5830 0.2117 0.3056 0.063 Uiso 1 1 calc R
C11 C 0.4889(5) 0.2141(3) 0.1877(4) 0.0424(15) Uani 1 1 d .
C12 C 0.4856(6) 0.2274(3) 0.1237(4) 0.0477(17) Uani 1 1 d .
H12 H 0.4238 0.2233 0.0726 0.057 Uiso 1 1 calc R
C13 C 0.5757(6) 0.2470(4) 0.1367(4) 0.0516(18) Uani 1 1 d .
H13 H 0.5735 0.2574 0.0941 0.062 Uiso 1 1 calc R
C14 C 0.3902(6) 0.1942(3) 0.1729(4) 0.0487(17) Uani 1 1 d .
C15 C 0.6659(5) 0.7677(3) 0.1282(4) 0.0475(17) Uani 1 1 d .
C16 C 0.6710(5) 0.8413(3) 0.1294(4) 0.0464(16) Uani 1 1 d .
C17 C 0.7040(7) 0.8741(4) 0.1967(4) 0.059(2) Uani 1 1 d .
H17 H 0.7217 0.8502 0.2400 0.070 Uiso 1 1 calc R
C18 C 0.7114(8) 0.9402(4) 0.2017(5) 0.075(3) Uani 1 1 d .
H18 H 0.7335 0.9610 0.2479 0.090 Uiso 1 1 calc R
C19 C 0.6863(6) 0.9767(4) 0.1386(5) 0.0570(19) Uani 1 1 d .
C20 C 0.6539(9) 0.9447(4) 0.0717(6) 0.085(3) Uani 1 1 d .
H20 H 0.6349 0.9688 0.0282 0.102 Uiso 1 1 calc R
C21 C 0.6487(9) 0.8770(4) 0.0675(5) 0.088(3) Uani 1 1 d .
H21 H 0.6301 0.8559 0.0224 0.105 Uiso 1 1 calc R
C22 C 0.8281(6) 1.0744(4) 0.1864(5) 0.059(2) Uani 1 1 d .
C23 C 0.9067(7) 1.0702(4) 0.2680(5) 0.061(2) Uani 1 1 d .
H23 H 0.8911 1.0603 0.3011 0.074 Uiso 1 1 calc R
C24 C 1.0077(6) 1.0810(4) 0.2988(5) 0.0560(19) Uani 1 1 d .
H24 H 1.0599 1.0780 0.3531 0.067 Uiso 1 1 calc R
C25 C 1.0329(6) 1.0958(3) 0.2517(4) 0.0491(17) Uani 1 1 d .
C26 C 0.9560(8) 1.0995(5) 0.1713(5) 0.085(3) Uani 1 1 d .
H26 H 0.9725 1.1091 0.1387 0.102 Uiso 1 1 calc R
C27 C 0.8554(7) 1.0893(5) 0.1395(5) 0.086(3) Uani 1 1 d .
H27 H 0.8039 1.0923 0.0851 0.103 Uiso 1 1 calc R
C28 C 1.1446(6) 1.1121(4) 0.2881(5) 0.0542(18) Uani 1 1 d .
C29 C 0.8873(7) 0.6721(4) 0.6044(6) 0.070(2) Uani 1 1 d .
H29 H 0.8703 0.7133 0.5810 0.084 Uiso 1 1 calc R
C30 C 0.9492(10) 0.7277(6) 0.7252(8) 0.112(4) Uani 1 1 d .
H30A H 0.8990 0.7296 0.7334 0.169 Uiso 1 1 calc R
H30B H 0.9425 0.7657 0.6964 0.169 Uiso 1 1 calc R
H30C H 1.0173 0.7265 0.7753 0.169 Uiso 1 1 calc R
C31 C 0.9627(9) 0.6056(6) 0.7204(6) 0.096(3) Uani 1 1 d .
H31A H 0.9822 0.5769 0.6969 0.144 Uiso 1 1 calc R
H31B H 0.9056 0.5870 0.7150 0.144 Uiso 1 1 calc R
H31C H 1.0202 0.6113 0.7753 0.144 Uiso 1 1 calc R
C32 C 0.8935(6) 0.7344(4) 0.4184(5) 0.0541(19) Uani 1 1 d .
C33 C 0.9592(5) 0.7947(4) 0.4494(4) 0.0483(17) Uani 1 1 d .
C34 C 1.0266(6) 0.8077(3) 0.5306(4) 0.0515(18) Uani 1 1 d .
H34 H 1.0324 0.7782 0.5656 0.062 Uiso 1 1 calc R
C35 C 1.0847(6) 0.8645(4) 0.5585(4) 0.0527(19) Uani 1 1 d .
H35 H 1.1304 0.8729 0.6124 0.063 Uiso 1 1 calc R
C36 C 1.0746(5) 0.9092(3) 0.5059(4) 0.0456(16) Uani 1 1 d .
C37 C 1.0087(6) 0.8965(4) 0.4259(4) 0.061(2) Uani 1 1 d .
H37 H 1.0033 0.9261 0.3911 0.074 Uiso 1 1 calc R
C38 C 0.9516(6) 0.8403(4) 0.3980(4) 0.058(2) Uani 1 1 d .
H38 H 0.9069 0.8322 0.3440 0.070 Uiso 1 1 calc R
C39 C 1.2602(6) 0.9635(3) 0.5561(4) 0.0487(17) Uani 1 1 d .
C40 C 1.3450(7) 0.9407(4) 0.6297(5) 0.063(2) Uani 1 1 d .
H40 H 1.3422 0.9370 0.6708 0.076 Uiso 1 1 calc R
C41 C 1.4346(6) 0.9236(4) 0.6407(5) 0.061(2) Uani 1 1 d .
H41 H 1.4928 0.9093 0.6898 0.074 Uiso 1 1 calc R
C42 C 1.4368(6) 0.9279(3) 0.5786(4) 0.0524(18) Uani 1 1 d .
C43 C 1.3529(6) 0.9525(4) 0.5062(5) 0.061(2) Uani 1 1 d .
H43 H 1.3561 0.9566 0.4653 0.074 Uiso 1 1 calc R
C44 C 1.2644(6) 0.9710(4) 0.4947(5) 0.062(2) Uani 1 1 d .
H44 H 1.2083 0.9883 0.4466 0.074 Uiso 1 1 calc R
C45 C 1.5309(6) 0.9050(4) 0.5892(6) 0.062(2) Uani 1 1 d .
C46 C 0.2225(18) 0.7667(14) 0.4901(12) 0.258(15) Uani 1 1 d .
H46A H 0.1932 0.7639 0.4357 0.387 Uiso 1 1 calc R
H46B H 0.2571 0.8080 0.5113 0.387 Uiso 1 1 calc R
H46C H 0.1685 0.7632 0.4942 0.387 Uiso 1 1 calc R
C47 C 0.3922(16) 0.7224(11) 0.5481(12) 0.194(9) Uani 1 1 d .
H47A H 0.4491 0.7114 0.6018 0.291 Uiso 1 1 calc R
H47B H 0.3979 0.7674 0.5386 0.291 Uiso 1 1 calc R
H47C H 0.3934 0.6949 0.5130 0.291 Uiso 1 1 calc R
C48 C 0.278(3) 0.6669(15) 0.5615(16) 0.248(18) Uani 1 1 d .
H48 H 0.2138 0.6686 0.5490 0.298 Uiso 1 1 calc R

loop_
_atom_site_aniso_label
_atom_site_aniso_U_11
_atom_site_aniso_U_22
_atom_site_aniso_U_33
_atom_site_aniso_U_23
_atom_site_aniso_U_13
_atom_site_aniso_U_12
Co1 0.0476(6) 0.0487(6) 0.0427(5) -0.0011(4) 0.0277(5) 0.0002(4)
Co2 0.0579(7) 0.0603(6) 0.0465(6) 0.0092(5) 0.0332(5) 0.0139(5)
Co3 0.0471(6) 0.0512(6) 0.0411(5) -0.0031(4) 0.0265(5) 0.0000(4)
S1 0.0476(10) 0.0462(9) 0.0534(10) -0.0036(8) 0.0331(9) -0.0006(8)
S2 0.0524(13) 0.0445(11) 0.1073(19) 0.0059(12) 0.0415(14) 0.0003(10)
S3 0.0523(11) 0.0432(9) 0.0569(11) -0.0037(8) 0.0341(10) 0.0031(8)
O1 0.094(5) 0.056(4) 0.063(4) -0.009(3) 0.029(4) 0.015(3)
O2 0.088(4) 0.048(3) 0.068(3) 0.015(3) 0.056(3) 0.020(3)
O3 0.053(3) 0.052(3) 0.067(3) -0.001(3) 0.037(3) 0.004(2)
O4 0.071(4) 0.076(4) 0.060(3) -0.002(3) 0.048(3) -0.004(3)
O5 0.053(3) 0.059(3) 0.046(3) 0.002(2) 0.031(3) -0.002(2)
O6 0.052(3) 0.092(4) 0.051(3) 0.002(3) 0.025(3) -0.024(3)
O7 0.093(5) 0.048(3) 0.056(3) 0.011(3) 0.045(3) 0.001(3)
O8 0.104(5) 0.045(3) 0.059(3) -0.007(3) 0.053(3) 0.000(3)
O9 0.143(7) 0.074(4) 0.167(7) 0.034(4) 0.084(5) 0.059(4)
O10 0.086(5) 0.064(4) 0.163(7) -0.026(4) 0.088(5) -0.005(4)
O11 0.059(4) 0.070(4) 0.134(6) 0.016(4) 0.036(4) -0.009(3)
O12 0.044(3) 0.092(4) 0.043(3) 0.008(3) 0.023(3) -0.006(3)
O13 0.048(3) 0.088(4) 0.048(3) 0.013(3) 0.028(3) 0.002(3)
O14 0.060(3) 0.064(3) 0.043(3) -0.015(2) 0.028(3) -0.020(3)
O15 0.055(3) 0.057(3) 0.052(3) -0.004(3) 0.023(3) -0.005(3)
O16 0.278(14) 0.170(10) 0.133(8) 0.041(7) 0.159(10) 0.065(9)
O17 0.088(5) 0.071(4) 0.056(3) -0.005(3) 0.046(3) -0.007(3)
O18 0.059(3) 0.051(3) 0.080(4) 0.010(3) 0.043(3) 0.017(3)
O19 0.079(4) 0.053(3) 0.067(3) -0.018(3) 0.049(3) -0.004(3)
O20 0.055(4) 0.090(5) 0.073(4) -0.010(4) 0.033(3) 0.010(3)
O21 0.050(4) 0.071(4) 0.084(4) 0.025(3) 0.032(3) 0.008(3)
O22 0.54(5) 0.21(2) 0.37(3) 0.06(2) 0.35(3) 0.03(2)
N1 0.065(5) 0.093(6) 0.066(5) -0.020(4) 0.046(4) -0.016(4)
N2 0.168(14) 0.201(17) 0.097(9) -0.037(10) 0.091(10) -0.016(13)
C1 0.065(5) 0.040(4) 0.078(6) 0.000(4) 0.045(5) 0.004(4)
C2 0.048(4) 0.040(4) 0.062(5) -0.002(3) 0.033(4) -0.003(3)
C3 0.086(6) 0.040(4) 0.060(5) 0.017(4) 0.040(5) 0.016(4)
C4 0.065(5) 0.052(4) 0.047(4) 0.011(4) 0.028(4) 0.008(4)
C5 0.050(4) 0.045(4) 0.057(4) -0.001(3) 0.038(4) -0.006(3)
C6 0.040(4) 0.052(4) 0.067(5) 0.001(4) 0.024(4) 0.001(4)
C7 0.048(5) 0.053(5) 0.054(5) -0.005(4) 0.009(4) -0.003(4)
C8 0.054(4) 0.039(3) 0.048(4) -0.008(3) 0.034(4) -0.010(3)
C9 0.050(5) 0.065(5) 0.040(4) 0.001(3) 0.023(4) -0.009(4)
C10 0.052(5) 0.063(5) 0.037(4) 0.005(3) 0.026(4) -0.006(4)
C11 0.048(4) 0.035(3) 0.045(4) -0.001(3) 0.030(3) -0.002(3)
C12 0.051(4) 0.046(4) 0.038(4) 0.002(3) 0.024(3) 0.003(3)
C13 0.063(5) 0.063(5) 0.037(4) -0.006(3) 0.035(4) -0.012(4)
C14 0.045(4) 0.046(4) 0.046(4) 0.003(3) 0.025(4) -0.007(3)
C15 0.032(4) 0.044(4) 0.050(4) 0.009(3) 0.018(3) 0.005(3)
C16 0.036(4) 0.050(4) 0.040(4) 0.002(3) 0.017(3) 0.000(3)
C17 0.067(5) 0.059(5) 0.044(4) 0.000(4) 0.032(4) 0.005(4)
C18 0.111(8) 0.054(5) 0.062(5) -0.021(4) 0.055(6) -0.007(5)
C19 0.045(4) 0.054(4) 0.058(5) -0.007(4) 0.026(4) -0.005(4)
C20 0.136(10) 0.047(5) 0.069(6) 0.010(4) 0.062(6) -0.004(5)
C21 0.149(10) 0.051(5) 0.064(6) -0.002(4) 0.068(7) -0.015(6)
C22 0.048(5) 0.041(4) 0.075(6) 0.003(4) 0.032(4) -0.003(3)
C23 0.072(6) 0.053(4) 0.078(6) -0.008(4) 0.056(5) -0.006(4)
C24 0.051(5) 0.060(5) 0.058(5) -0.012(4) 0.035(4) -0.015(4)
C25 0.046(4) 0.044(4) 0.055(4) -0.010(3) 0.031(4) -0.017(3)
C26 0.068(6) 0.120(8) 0.058(5) 0.020(5) 0.035(5) -0.014(6)
C27 0.052(5) 0.109(8) 0.060(5) 0.028(5) 0.018(4) -0.019(5)
C28 0.051(5) 0.060(5) 0.055(5) -0.002(4) 0.035(4) -0.005(4)
C29 0.082(7) 0.059(5) 0.079(6) 0.007(5) 0.055(6) -0.004(5)
C30 0.130(10) 0.112(9) 0.145(11) -0.060(8) 0.111(10) -0.051(8)
C31 0.099(8) 0.119(9) 0.071(6) 0.010(6) 0.054(6) 0.012(7)
C32 0.057(5) 0.051(4) 0.051(4) -0.006(4) 0.032(4) 0.004(4)
C33 0.037(4) 0.058(4) 0.046(4) -0.004(3) 0.024(3) 0.000(3)
C34 0.054(5) 0.047(4) 0.044(4) 0.000(3) 0.026(4) -0.002(3)
C35 0.057(5) 0.057(4) 0.034(4) -0.005(3) 0.024(4) 0.003(4)
C36 0.035(4) 0.047(4) 0.050(4) -0.003(3) 0.025(3) 0.003(3)
C37 0.064(5) 0.070(5) 0.046(4) 0.004(4) 0.032(4) -0.003(4)
C38 0.056(5) 0.070(5) 0.036(4) -0.005(4) 0.022(4) -0.007(4)
C39 0.047(4) 0.032(3) 0.055(4) -0.003(3) 0.026(4) 0.001(3)
C40 0.060(5) 0.063(5) 0.046(4) 0.008(4) 0.023(4) 0.007(4)
C41 0.048(5) 0.059(5) 0.056(5) 0.014(4) 0.023(4) 0.010(4)
C42 0.040(4) 0.044(4) 0.056(4) 0.005(3) 0.022(4) 0.000(3)
C43 0.054(5) 0.082(6) 0.051(4) 0.013(4) 0.034(4) 0.015(4)
C44 0.050(5) 0.080(6) 0.049(4) 0.013(4) 0.028(4) 0.014(4)
C45 0.039(4) 0.047(4) 0.074(6) 0.007(4) 0.023(4) -0.002(4)
C46 0.21(2) 0.36(4) 0.149(17) 0.04(2) 0.089(17) 0.16(3)
C47 0.168(18) 0.27(2) 0.198(19) -0.063(17) 0.140(17) -0.012(18)
C48 0.45(6) 0.18(2) 0.18(2) -0.028(19) 0.22(3) -0.05(3)

loop_
_atom_type_symbol
_atom_type_description
_atom_type_scat_dispersion_real
_atom_type_scat_dispersion_imag
_atom_type_scat_source
C C 0.0033 0.0016 'International Tables Vol C Tables 4.2.6.8 and 6.1.1.4'
H H 0.0000 0.0000 'International Tables Vol C Tables 4.2.6.8 and 6.1.1.4'
Co Co 0.3494 0.9721 'International Tables Vol C Tables 4.2.6.8 and 6.1.1.4'
N N 0.0061 0.0033 'International Tables Vol C Tables 4.2.6.8 and 6.1.1.4'
O O 0.0106 0.0060 'International Tables Vol C Tables 4.2.6.8 and 6.1.1.4'
S S 0.1246 0.1234 'International Tables Vol C Tables 4.2.6.8 and 6.1.1.4'

loop_
_geom_angle_atom_site_label_1
_geom_angle_atom_site_label_2
_geom_angle_atom_site_label_3
_geom_angle
_geom_angle_site_symmetry_1
_geom_angle_site_symmetry_3
O7 Co1 O2 176.2(3) . .
O7 Co1 O14 85.7(2) . .
O2 Co1 O14 97.7(2) . .
O7 Co1 O5 89.5(2) . 2_655
O2 Co1 O5 88.6(2) . 2_655
O14 Co1 O5 94.1(2) . 2_655
O7 Co1 O13 95.4(2) . 2_745
O2 Co1 O13 86.5(2) . 2_745
O14 Co1 O13 86.0(2) . 2_745
O5 Co1 O13 175.1(2) 2_655 2_745
O7 Co1 O21 86.5(2) . 4_475
O2 Co1 O21 90.2(2) . 4_475
O14 Co1 O21 171.3(2) . 4_475
O5 Co1 O21 89.8(2) 2_655 4_475
O13 Co1 O21 90.8(2) 2_745 4_475
O6 Co2 O15 95.2(3) 2_655 .
O6 Co2 O17 101.2(2) 2_655 .
O15 Co2 O17 90.8(2) . .
O6 Co2 O1 153.5(2) 2_655 .
O15 Co2 O1 97.5(3) . .
O17 Co2 O1 101.8(3) . .
O6 Co2 O2 95.8(2) 2_655 .
O15 Co2 O2 99.4(2) . .
O17 Co2 O2 159.3(2) . .
O1 Co2 O2 59.2(2) . .
O6 Co2 O16 82.6(3) 2_655 .
O15 Co2 O16 176.9(3) . .
O17 Co2 O16 87.6(3) . .
O1 Co2 O16 85.4(3) . .
O2 Co2 O16 82.9(3) . .
O12 Co3 O20 124.6(3) 2_745 4_475
O12 Co3 O8 113.3(3) 2_745 .
O20 Co3 O8 114.6(3) 4_475 .
O12 Co3 O9 98.1(3) 2_745 .
O20 Co3 O9 98.6(4) 4_475 .
O8 Co3 O9 100.9(3) . .
O4 S1 O3 119.9(3) . .
O4 S1 C5 107.9(3) . .
O3 S1 C5 109.1(3) . .
O4 S1 C8 107.4(3) . .
O3 S1 C8 107.9(3) . .
C5 S1 C8 103.4(3) . .
O11 S2 O10 121.8(5) . .
O11 S2 C22 107.8(4) . .
O10 S2 C22 108.3(4) . .
O11 S2 C19 106.8(4) . .
O10 S2 C19 107.4(4) . .
C22 S2 C19 103.2(4) . .
O18 S3 O19 119.7(3) . .
O18 S3 C39 107.2(3) . .
O19 S3 C39 107.8(4) . .
O18 S3 C36 108.9(3) . .
O19 S3 C36 108.2(3) . .
C39 S3 C36 103.8(3) . .
C1 O1 Co2 95.7(5) . .
C1 O2 Co1 146.9(6) . .
C1 O2 Co2 85.3(5) . .
Co1 O2 Co2 107.0(2) . .
C14 O5 Co1 132.9(5) . 2_645
C14 O6 Co2 130.3(5) . 2_645
C15 O7 Co1 150.6(6) . .
C15 O8 Co3 122.7(5) . .
C28 O12 Co3 128.1(5) . 2_755
C28 O13 Co1 143.4(5) . 2_755
C32 O14 Co1 141.9(5) . .
C32 O15 Co2 125.5(5) . .
C29 O17 Co2 127.8(6) . .
C45 O20 Co3 106.5(5) . 4_676
C45 O21 Co1 157.3(6) . 4_676
C29 N1 C30 121.3(10) . .
C29 N1 C31 119.7(8) . .
C30 N1 C31 118.9(9) . .
C48 N2 C47 125(3) . .
C48 N2 C46 121(3) . .
C47 N2 C46 113(2) . .
O1 C1 O2 118.7(7) . .
O1 C1 C2 120.6(7) . .
O2 C1 C2 120.4(8) . .
C3 C2 C7 119.3(7) . .
C3 C2 C1 121.5(7) . .
C7 C2 C1 119.0(7) . .
C2 C3 C4 121.0(7) . .
C2 C3 H3 119.5 . .
C4 C3 H3 119.5 . .
C5 C4 C3 119.1(7) . .
C5 C4 H4 120.4 . .
C3 C4 H4 120.4 . .
C4 C5 C6 120.8(7) . .
C4 C5 S1 120.6(6) . .
C6 C5 S1 118.6(6) . .
C5 C6 C7 119.3(7) . .
C5 C6 H6 120.4 . .
C7 C6 H6 120.4 . .
C2 C7 C6 120.4(7) . .
C2 C7 H7 119.8 . .
C6 C7 H7 119.8 . .
C13 C8 C9 121.1(7) . .
C13 C8 S1 120.4(5) . .
C9 C8 S1 118.4(6) . .
C8 C9 C10 118.3(7) . .
C8 C9 H9A 120.8 . .
C10 C9 H9A 120.8 . .
C11 C10 C9 121.7(7) . .
C11 C10 H10 119.1 . .
C9 C10 H10 119.1 . .
C10 C11 C12 119.3(7) . .
C10 C11 C14 121.7(6) . .
C12 C11 C14 119.1(6) . .
C11 C12 C13 119.6(7) . .
C11 C12 H12 120.2 . .
C13 C12 H12 120.2 . .
C8 C13 C12 120.0(6) . .
C8 C13 H13 120.0 . .
C12 C13 H13 120.0 . .
O5 C14 O6 126.6(7) . .
O5 C14 C11 118.4(6) . .
O6 C14 C11 115.0(6) . .
O7 C15 O8 125.7(7) . .
O7 C15 C16 117.0(7) . .
O8 C15 C16 117.4(7) . .
C21 C16 C17 118.2(7) . .
C21 C16 C15 122.6(7) . .
C17 C16 C15 119.1(7) . .
C18 C17 C16 121.8(8) . .
C18 C17 H17 119.1 . .
C16 C17 H17 119.1 . .
C17 C18 C19 120.3(7) . .
C17 C18 H18 119.9 . .
C19 C18 H18 119.9 . .
C20 C19 C18 118.4(7) . .
C20 C19 S2 121.3(7) . .
C18 C19 S2 120.3(6) . .
C19 C20 C21 121.1(8) . .
C19 C20 H20 119.4 . .
C21 C20 H20 119.4 . .
C16 C21 C20 120.0(8) . .
C16 C21 H21 120.0 . .
C20 C21 H21 120.0 . .
C27 C22 C23 118.2(8) . .
C27 C22 S2 121.7(7) . .
C23 C22 S2 120.1(7) . .
C24 C23 C22 119.2(8) . .
C24 C23 H23 120.4 . .
C22 C23 H23 120.4 . .
C25 C24 C23 121.7(8) . .
C25 C24 H24 119.1 . .
C23 C24 H24 119.1 . .
C24 C25 C26 119.4(8) . .
C24 C25 C28 120.5(7) . .
C26 C25 C28 120.0(7) . .
C27 C26 C25 119.9(9) . .
C27 C26 H26 120.1 . .
C25 C26 H26 120.1 . .
C26 C27 C22 121.6(8) . .
C26 C27 H27 119.2 . .
C22 C27 H27 119.2 . .
O13 C28 O12 127.0(7) . .
O13 C28 C25 117.9(7) . .
O12 C28 C25 115.1(7) . .
O17 C29 N1 124.4(8) . .
O17 C29 H29 117.8 . .
N1 C29 H29 117.8 . .
N1 C30 H30A 109.5 . .
N1 C30 H30B 109.5 . .
H30A C30 H30B 109.5 . .
N1 C30 H30C 109.5 . .
H30A C30 H30C 109.5 . .
H30B C30 H30C 109.5 . .
N1 C31 H31A 109.5 . .
N1 C31 H31B 109.5 . .
H31A C31 H31B 109.5 . .
N1 C31 H31C 109.5 . .
H31A C31 H31C 109.5 . .
H31B C31 H31C 109.5 . .
O14 C32 O15 125.6(7) . .
O14 C32 C33 117.1(7) . .
O15 C32 C33 117.3(7) . .
C38 C33 C34 118.8(7) . .
C38 C33 C32 120.9(7) . .
C34 C33 C32 120.2(7) . .
C35 C34 C33 119.8(7) . .
C35 C34 H34 120.1 . .
C33 C34 H34 120.1 . .
C34 C35 C36 120.0(6) . .
C34 C35 H35 120.0 . .
C36 C35 H35 120.0 . .
C37 C36 C35 120.4(7) . .
C37 C36 S3 119.3(6) . .
C35 C36 S3 120.3(5) . .
C38 C37 C36 119.9(7) . .
C38 C37 H37 120.1 . .
C36 C37 H37 120.1 . .
C37 C38 C33 121.0(7) . .
C37 C38 H38 119.5 . .
C33 C38 H38 119.5 . .
C44 C39 C40 121.2(8) . .
C44 C39 S3 119.7(6) . .
C40 C39 S3 119.1(6) . .
C39 C40 C41 118.7(8) . .
C39 C40 H40 120.6 . .
C41 C40 H40 120.6 . .
C42 C41 C40 120.0(7) . .
C42 C41 H41 120.0 . .
C40 C41 H41 120.0 . .
C41 C42 C43 120.7(7) . .
C41 C42 C45 119.8(7) . .
C43 C42 C45 119.5(8) . .
C44 C43 C42 120.0(8) . .
C44 C43 H43 120.0 . .
C42 C43 H43 120.0 . .
C43 C44 C39 119.2(7) . .
C43 C44 H44 120.4 . .
C39 C44 H44 120.4 . .
O21 C45 O20 123.4(8) . .
O21 C45 C42 117.7(9) . .
O20 C45 C42 118.8(7) . .
N2 C46 H46A 109.5 . .
N2 C46 H46B 109.5 . .
H46A C46 H46B 109.5 . .
N2 C46 H46C 109.5 . .
H46A C46 H46C 109.5 . .
H46B C46 H46C 109.5 . .
N2 C47 H47A 109.5 . .
N2 C47 H47B 109.5 . .
H47A C47 H47B 109.5 . .
N2 C47 H47C 109.5 . .
H47A C47 H47C 109.5 . .
H47B C47 H47C 109.5 . .
O22 C48 N2 130(4) . .
O22 C48 H48 114.9 . .
N2 C48 H48 114.9 . .

loop_
_geom_bond_atom_site_label_1
_geom_bond_atom_site_label_2
_geom_bond_distance
_geom_bond_site_symmetry_2
Co1 O7 2.054(5) .
Co1 O2 2.062(5) .
Co1 O14 2.063(5) .
Co1 O5 2.092(5) 2_655
Co1 O13 2.109(6) 2_745
Co1 O21 2.127(6) 4_475
Co2 O6 1.997(5) 2_655
Co2 O15 2.032(6) .
Co2 O17 2.056(6) .
Co2 O1 2.075(6) .
Co2 O2 2.280(5) .
Co2 O16 2.294(12) .
Co3 O12 1.938(5) 2_745
Co3 O20 1.956(6) 4_475
Co3 O8 1.971(5) .
Co3 O9 2.149(11) .
S1 O4 1.436(5) .
S1 O3 1.436(5) .
S1 C5 1.761(7) .
S1 C8 1.768(7) .
S2 O11 1.429(8) .
S2 O10 1.457(8) .
S2 C22 1.744(8) .
S2 C19 1.762(8) .
S3 O18 1.431(5) .
S3 O19 1.440(5) .
S3 C39 1.766(8) .
S3 C36 1.766(7) .
O1 C1 1.237(10) .
O2 C1 1.271(9) .
O5 C14 1.248(8) .
O5 Co1 2.092(5) 2_645
O6 C14 1.264(9) .
O6 Co2 1.997(5) 2_645
O7 C15 1.232(9) .
O8 C15 1.254(9) .
O12 C28 1.262(9) .
O12 Co3 1.938(5) 2_755
O13 C28 1.221(9) .
O13 Co1 2.109(6) 2_755
O14 C32 1.243(9) .
O15 C32 1.273(9) .
O17 C29 1.215(10) .
O20 C45 1.260(11) .
O20 Co3 1.956(6) 4_676
O21 C45 1.245(9) .
O21 Co1 2.127(6) 4_676
O22 C48 1.23(4) .
N1 C29 1.325(11) .
N1 C30 1.453(12) .
N1 C31 1.463(13) .
N2 C48 1.24(3) .
N2 C47 1.43(2) .
N2 C46 1.48(2) .
C1 C2 1.477(10) .
C2 C3 1.380(10) .
C2 C7 1.393(10) .
C3 C4 1.392(11) .
C3 H3 0.9300 .
C4 C5 1.382(10) .
C4 H4 0.9300 .
C5 C6 1.389(11) .
C6 C7 1.390(11) .
C6 H6 0.9300 .
C7 H7 0.9300 .
C8 C13 1.366(10) .
C8 C9 1.386(10) .
C9 C10 1.386(10) .
C9 H9A 0.9300 .
C10 C11 1.375(10) .
C10 H10 0.9300 .
C11 C12 1.387(9) .
C11 C14 1.518(10) .
C12 C13 1.400(10) .
C12 H12 0.9300 .
C13 H13 0.9300 .
C15 C16 1.504(10) .
C16 C21 1.365(11) .
C16 C17 1.374(10) .
C17 C18 1.354(11) .
C17 H17 0.9300 .
C18 C19 1.380(12) .
C18 H18 0.9300 .
C19 C20 1.361(12) .
C20 C21 1.386(12) .
C20 H20 0.9300 .
C21 H21 0.9300 .
C22 C27 1.388(13) .
C22 C23 1.399(12) .
C23 C24 1.380(11) .
C23 H23 0.9300 .
C24 C25 1.365(10) .
C24 H24 0.9300 .
C25 C26 1.377(11) .
C25 C28 1.532(10) .
C26 C27 1.369(13) .
C26 H26 0.9300 .
C27 H27 0.9300 .
C29 H29 0.9300 .
C30 H30A 0.9600 .
C30 H30B 0.9600 .
C30 H30C 0.9600 .
C31 H31A 0.9600 .
C31 H31B 0.9600 .
C31 H31C 0.9600 .
C32 C33 1.498(10) .
C33 C38 1.399(11) .
C33 C34 1.401(10) .
C34 C35 1.383(10) .
C34 H34 0.9300 .
C35 C36 1.389(10) .
C35 H35 0.9300 .
C36 C37 1.381(10) .
C37 C38 1.365(11) .
C37 H37 0.9300 .
C38 H38 0.9300 .
C39 C44 1.390(11) .
C39 C40 1.391(10) .
C40 C41 1.399(12) .
C40 H40 0.9300 .
C41 C42 1.379(11) .
C41 H41 0.9300 .
C42 C43 1.386(10) .
C42 C45 1.507(11) .
C43 C44 1.384(11) .
C43 H43 0.9300 .
C44 H44 0.9300 .
C46 H46A 0.9600 .
C46 H46B 0.9600 .
C46 H46C 0.9600 .
C47 H47A 0.9600 .
C47 H47B 0.9600 .
C47 H47C 0.9600 .
C48 H48 0.9300 .

loop_
_geom_torsion_atom_site_label_1
_geom_torsion_atom_site_label_2
_geom_torsion_atom_site_label_3
_geom_torsion_atom_site_label_4
_geom_torsion
_geom_torsion_site_symmetry_1
O6 Co2 O1 C1 15.0(10) 2_655
O15 Co2 O1 C1 -102.9(6) .
O17 Co2 O1 C1 164.7(6) .
O2 Co2 O1 C1 -6.3(5) .
O16 Co2 O1 C1 78.2(6) .
O7 Co1 O2 C1 132(3) .
O14 Co1 O2 C1 -73.0(10) .
O5 Co1 O2 C1 -167.0(10) 2_655
O13 Co1 O2 C1 12.4(10) 2_745
O21 Co1 O2 C1 103.2(10) 4_475
O7 Co1 O2 Co2 -120(3) .
O14 Co1 O2 Co2 35.1(3) .
O5 Co1 O2 Co2 -58.9(3) 2_655
O13 Co1 O2 Co2 120.6(3) 2_745
O21 Co1 O2 Co2 -148.7(3) 4_475
O6 Co2 O2 C1 -164.5(5) 2_655
O15 Co2 O2 C1 99.3(5) .
O17 Co2 O2 C1 -19.3(9) .
O1 Co2 O2 C1 6.1(5) .
O16 Co2 O2 C1 -82.7(5) .
O6 Co2 O2 Co1 47.0(3) 2_655
O15 Co2 O2 Co1 -49.3(3) .
O17 Co2 O2 Co1 -167.9(6) .
O1 Co2 O2 Co1 -142.4(4) .
O16 Co2 O2 Co1 128.7(4) .
O2 Co1 O7 C15 -95(4) .
O14 Co1 O7 C15 109.8(11) .
O5 Co1 O7 C15 -156.0(11) 2_655
O13 Co1 O7 C15 24.3(11) 2_745
O21 Co1 O7 C15 -66.2(11) 4_475
O12 Co3 O8 C15 -75.6(7) 2_745
O20 Co3 O8 C15 75.7(7) 4_475
O9 Co3 O8 C15 -179.5(6) .
O7 Co1 O14 C32 169.4(9) .
O2 Co1 O14 C32 -9.0(9) .
O5 Co1 O14 C32 80.2(9) 2_655
O13 Co1 O14 C32 -94.8(9) 2_745
O21 Co1 O14 C32 -163.3(13) 4_475
O6 Co2 O15 C32 -52.6(6) 2_655
O17 Co2 O15 C32 -154.0(6) .
O1 Co2 O15 C32 104.0(6) .
O2 Co2 O15 C32 44.2(6) .
O16 Co2 O15 C32 -96(6) .
O6 Co2 O17 C29 -49.8(8) 2_655
O15 Co2 O17 C29 45.7(8) .
O1 Co2 O17 C29 143.5(8) .
O2 Co2 O17 C29 165.6(7) .
O16 Co2 O17 C29 -131.7(8) .
Co2 O1 C1 O2 11.1(9) .
Co2 O1 C1 C2 -162.5(7) .
Co1 O2 C1 O1 104.1(11) .
Co2 O2 C1 O1 -10.1(8) .
Co1 O2 C1 C2 -82.2(12) .
Co2 O2 C1 C2 163.6(7) .
O1 C1 C2 C3 174.9(9) .
O2 C1 C2 C3 1.3(12) .
O1 C1 C2 C7 0.6(13) .
O2 C1 C2 C7 -173.0(8) .
C7 C2 C3 C4 2.1(13) .
C1 C2 C3 C4 -172.2(8) .
C2 C3 C4 C5 1.5(13) .
C3 C4 C5 C6 -4.2(12) .
C3 C4 C5 S1 173.5(7) .
O4 S1 C5 C4 37.8(7) .
O3 S1 C5 C4 169.6(6) .
C8 S1 C5 C4 -75.8(7) .
O4 S1 C5 C6 -144.5(6) .
O3 S1 C5 C6 -12.7(7) .
C8 S1 C5 C6 101.9(6) .
C4 C5 C6 C7 3.2(12) .
S1 C5 C6 C7 -174.5(7) .
C3 C2 C7 C6 -3.1(13) .
C1 C2 C7 C6 171.3(8) .
C5 C6 C7 C2 0.5(13) .
O4 S1 C8 C13 -6.9(7) .
O3 S1 C8 C13 -137.5(6) .
C5 S1 C8 C13 107.0(6) .
O4 S1 C8 C9 177.4(6) .
O3 S1 C8 C9 46.9(7) .
C5 S1 C8 C9 -68.6(7) .
C13 C8 C9 C10 1.9(11) .
S1 C8 C9 C10 177.4(6) .
C8 C9 C10 C11 0.0(12) .
C9 C10 C11 C12 -0.7(11) .
C9 C10 C11 C14 -179.9(7) .
C10 C11 C12 C13 -0.4(10) .
C14 C11 C12 C13 178.8(6) .
C9 C8 C13 C12 -3.0(11) .
S1 C8 C13 C12 -178.5(5) .
C11 C12 C13 C8 2.2(11) .
Co1 O5 C14 O6 -0.9(12) 2_645
Co1 O5 C14 C11 179.3(4) 2_645
Co2 O6 C14 O5 -30.5(12) 2_645
Co2 O6 C14 C11 149.3(5) 2_645
C10 C11 C14 O5 6.3(10) .
C12 C11 C14 O5 -172.9(6) .
C10 C11 C14 O6 -173.6(7) .
C12 C11 C14 O6 7.2(10) .
Co1 O7 C15 O8 32.1(16) .
Co1 O7 C15 C16 -146.8(8) .
Co3 O8 C15 O7 -1.6(11) .
Co3 O8 C15 C16 177.2(5) .
O7 C15 C16 C21 -170.2(9) .
O8 C15 C16 C21 10.8(12) .
O7 C15 C16 C17 13.0(10) .
O8 C15 C16 C17 -165.9(7) .
C21 C16 C17 C18 2.2(14) .
C15 C16 C17 C18 179.1(8) .
C16 C17 C18 C19 -0.5(15) .
C17 C18 C19 C20 0.2(15) .
C17 C18 C19 S2 -178.1(7) .
O11 S2 C19 C20 22.0(9) .
O10 S2 C19 C20 154.2(8) .
C22 S2 C19 C20 -91.5(9) .
O11 S2 C19 C18 -159.8(8) .
O10 S2 C19 C18 -27.5(9) .
C22 S2 C19 C18 86.7(8) .
C18 C19 C20 C21 -1.8(16) .
S2 C19 C20 C21 176.5(9) .
C17 C16 C21 C20 -3.7(16) .
C15 C16 C21 C20 179.5(9) .
C19 C20 C21 C16 3.6(18) .
O11 S2 C22 C27 -15.2(9) .
O10 S2 C22 C27 -148.8(8) .
C19 S2 C22 C27 97.6(8) .
O11 S2 C22 C23 163.8(7) .
O10 S2 C22 C23 30.2(8) .
C19 S2 C22 C23 -83.5(7) .
C27 C22 C23 C24 0.1(12) .
S2 C22 C23 C24 -178.9(6) .
C22 C23 C24 C25 0.2(12) .
C23 C24 C25 C26 -0.7(13) .
C23 C24 C25 C28 175.7(7) .
C24 C25 C26 C27 0.8(15) .
C28 C25 C26 C27 -175.6(9) .
C25 C26 C27 C22 -0.5(17) .
C23 C22 C27 C26 0.0(15) .
S2 C22 C27 C26 179.0(9) .
Co1 O13 C28 O12 2.7(16) 2_755
Co1 O13 C28 C25 -178.6(6) 2_755
Co3 O12 C28 O13 20.7(13) 2_755
Co3 O12 C28 C25 -158.0(5) 2_755
C24 C25 C28 O13 -171.1(7) .
C26 C25 C28 O13 5.3(12) .
C24 C25 C28 O12 7.8(11) .
C26 C25 C28 O12 -175.9(8) .
Co2 O17 C29 N1 -175.4(6) .
C30 N1 C29 O17 -176.3(9) .
C31 N1 C29 O17 1.4(14) .
Co1 O14 C32 O15 -5.4(14) .
Co1 O14 C32 C33 175.5(6) .
Co2 O15 C32 O14 -17.8(11) .
Co2 O15 C32 C33 161.2(5) .
O14 C32 C33 C38 -3.5(11) .
O15 C32 C33 C38 177.3(7) .
O14 C32 C33 C34 173.9(7) .
O15 C32 C33 C34 -5.2(11) .
C38 C33 C34 C35 -0.5(11) .
C32 C33 C34 C35 -178.0(7) .
C33 C34 C35 C36 1.2(12) .
C34 C35 C36 C37 -1.5(12) .
C34 C35 C36 S3 178.1(6) .
O18 S3 C36 C37 25.1(7) .
O19 S3 C36 C37 156.7(6) .
C39 S3 C36 C37 -88.9(7) .
O18 S3 C36 C35 -154.6(6) .
O19 S3 C36 C35 -22.9(7) .
C39 S3 C36 C35 91.4(6) .
C35 C36 C37 C38 1.2(12) .
S3 C36 C37 C38 -178.4(7) .
C36 C37 C38 C33 -0.6(13) .
C34 C33 C38 C37 0.2(12) .
C32 C33 C38 C37 177.7(8) .
O18 S3 C39 C44 -26.1(7) .
O19 S3 C39 C44 -156.2(6) .
C36 S3 C39 C44 89.1(7) .
O18 S3 C39 C40 153.9(6) .
O19 S3 C39 C40 23.7(7) .
C36 S3 C39 C40 -90.9(6) .
C44 C39 C40 C41 -1.8(12) .
S3 C39 C40 C41 178.2(6) .
C39 C40 C41 C42 -1.6(12) .
C40 C41 C42 C43 3.6(12) .
C40 C41 C42 C45 -175.8(7) .
C41 C42 C43 C44 -2.2(13) .
C45 C42 C43 C44 177.2(8) .
C42 C43 C44 C39 -1.2(13) .
C40 C39 C44 C43 3.2(12) .
S3 C39 C44 C43 -176.9(7) .
Co1 O21 C45 O20 -83.6(19) 4_676
Co1 O21 C45 C42 96.3(18) 4_676
Co3 O20 C45 O21 7.4(10) 4_676
Co3 O20 C45 C42 -172.5(5) 4_676
C41 C42 C45 O21 -12.1(11) .
C43 C42 C45 O21 168.5(7) .
C41 C42 C45 O20 167.9(7) .
C43 C42 C45 O20 -11.5(11) .
C47 N2 C48 O22 -2(4) .
C46 N2 C48 O22 -178(3) .

loop_
_platon_squeeze_void_nr
_platon_squeeze_void_average_x
_platon_squeeze_void_average_y
_platon_squeeze_void_average_z
_platon_squeeze_void_volume
_platon_squeeze_void_count_electrons
_platon_squeeze_void_content
1 0.083 0.875 0.036 8 1 ' '
2 0.204 0.397 0.805 143 48 ' '
3 0.295 0.897 0.694 143 46 ' '
4 0.416 0.375 0.464 8 1 ' '
5 0.583 0.625 0.536 8 1 ' '
6 0.704 0.103 0.305 143 46 ' '
7 0.795 0.603 0.194 143 45 ' '
8 0.916 0.125 0.964 8 1 ' '
